data_2010206
loop_
_publ_author_name
'G\l\'owka, M.L.'
'Iwanicka, I.'
'Olczak, A.'

_publ_section_title
;
 6-Chloro-4(1<i>H</i>)-cinnolinone
;
_journal_issue 11
_journal_name_full 'Acta Crystallographica Section C'
_journal_page_first 1770
_journal_page_last 1772
_journal_paper_doi 10.1107/S0108270194001058
_journal_volume 50
_journal_year 1994
_chemical_formula_sum 'C8 H5 Cl N2 O'
_chemical_formula_weight 180.59
_space_group_IT_number 19
_symmetry_cell_setting orthorhombic
_symmetry_space_group_name_Hall 'P 2ac 2ab'
_symmetry_space_group_name_H-M 'P 21 21 21'
_atom_type_scat_source 'SHELXTL (Sheldrick, 1990)'
_cell_angle_alpha 90.
_cell_angle_beta 90.
_cell_angle_gamma 90.
_cell_formula_units_Z 8
_cell_length_a 3.7930(6)
_cell_length_b 15.704(2)
_cell_length_c 25.035(2)
_cell_measurement_reflns_used 25
_cell_measurement_temperature 293
_cell_measurement_theta_max 26
_cell_measurement_theta_min 18
_cell_volume 1491.2(3)
_diffrn_measurement_device 'Kuma KM-4'
_diffrn_radiation_type CuK\a
_diffrn_radiation_wavelength 1.54178
_diffrn_reflns_av_R_equivalents 0.0305
_diffrn_reflns_limit_h_max 4
_diffrn_reflns_limit_h_min 0
_diffrn_reflns_limit_k_max 19
_diffrn_reflns_limit_k_min -19
_diffrn_reflns_limit_l_max 31
_diffrn_reflns_limit_l_min 0
_diffrn_reflns_number 2905
_diffrn_reflns_theta_max 75
_diffrn_standards_decay_% <3
_diffrn_standards_interval_count 100
_diffrn_standards_number 2
_exptl_absorpt_coefficient_mu 4.15
_exptl_absorpt_correction_T_max 0.754
_exptl_absorpt_correction_T_min 0.574
_exptl_absorpt_correction_type 'empirical (DIFABS; Walker & Stuart, 1983)'
_exptl_crystal_colour yellow
_exptl_crystal_density_diffrn 1.608
_exptl_crystal_description prisms
_exptl_crystal_size_max 0.22
_exptl_crystal_size_mid 0.14
_exptl_crystal_size_min 0.11
_refine_diff_density_max 0.35
_refine_diff_density_min -0.50
_refine_ls_extinction_coef 0.0032(6)
_refine_ls_extinction_method 'SHELXTL (Sheldrick, 1990)'
_refine_ls_goodness_of_fit_obs 0.77
_refine_ls_number_parameters 228
_refine_ls_number_reflns 2165
_refine_ls_R_factor_obs 0.043
_refine_ls_shift/esd_max 0.001
_refine_ls_weighting_details 'w = 1/[\s^2^(F~o~) + 0.00186F~o~^2^]'
_refine_ls_weighting_scheme calc
_refine_ls_wR_factor_obs 0.058
_reflns_number_observed 2165
_reflns_number_total 2339
_reflns_observed_criterion F~o~>4\s(F~o~)
_cod_data_source_file ka1066.cif
_cod_data_source_block ka1066_structure_1_of_1
_cod_depositor_comments
;
The following automatic conversions were performed:

'_refine_ls_weighting_scheme' value '1/[\s^2^(F~o~) +
0.00186F~o~^2^]' was changed to 'calc'. New tag
'_refine_ls_weighting_details' was created. The value of the new tag
was set to 'w = 1/[\s^2^(F~o~) + 0.00186F~o~^2^]'.

Automatic conversion script
Id: cif_fix_values 3143 2015-03-26 13:38:13Z robertas 
;
_cod_original_cell_volume 1491.2
_cod_database_code 2010206

loop_
_symmetry_equiv_pos_as_xyz
x,y,z
1/2-x,-y,1/2+z
-x,1/2+y,1/2-z
1/2+x,1/2-y,-z

loop_
_atom_site_label
_atom_site_fract_x
_atom_site_fract_y
_atom_site_fract_z
_atom_site_U_iso_or_equiv
N(1A) .5607(10) 1.0724(2) .88800(10) .0385(10)
N(2A) .6969(11) 1.1484(2) .89780(10) .0439(11)
C(3A) .7488(12) 1.1699(2) .94750(10) .0402(13)
C(4A) .6622(12) 1.1177(2) .99320(10) .0333(11)
O(4A) .7224(9) 1.1436(2) 1.03920(10) .0475(10)
C(5A) .4060(11) .9776(2) 1.01990(10) .0332(11)
C(6A) .2611(11) .9020(2) 1.00470(10) .0353(12)
Cl(6A) .1328(4) .82896(7) 1.05250(4) .0514(4)
C(7A) .2120(11) .8812(3) .9506(2) .0384(12)
C(8A) .3108(11) .9377(3) .91190(10) .0372(12)
C(9A) .4575(10) 1.0156(2) .92650(10) .0301(10)
C(10A) .5077(10) 1.0368(2) .98030(10) .0295(11)
H(1A) .5322 1.0558 .8514 .085(19)
H(3A) .8525 1.2246 .9542 .079(17)
H(5A) .4384 .9905 1.0571 .042(11)
H(7A) .1095 .8274 .9409 .043(11)
H(8A) .2794 .9238 .8749 .048(12)
N(1B) .6367(11) .9169(2) .64060(10) .0406(10)
N(2B) .4892(10) .9930(2) .64130(10) .0443(11)
C(3B) .4377(13) 1.0292(3) .6880(2) .0421(13)
C(4B) .5405(11) .9935(3) .73840(10) .0365(12)
O(4B) .4825(10) 1.0321(2) .78100(10) .0568(12)
C(5B) .8195(11) .8661(3) .78050(10) .0354(11)
C(6B) .9667(11) .7886(3) .7746(2) .0368(12)
Cl(6B) 1.1145(3) .73367(7) .83065(4) .0532(4)
C(7B) 1.0094(11) .7507(3) .7240(2) .0423(13)
C(8B) .8979(13) .7931(3) .67950(10) .0416(13)
C(9B) .7492(10) .8740(3) .68480(10) .0338(11)
C(10B) .7012(10) .9112(2) .73520(10) .0322(11)
H(1B) .6671 .8899 .6065 .091(19)
H(3B) .3225 1.0836 .6883 .043(12)
H(5B) .7951 .8906 .8154 .047(13)
H(7B) 1.1159 .6955 .7209 .043(11)
H(8B) .9217 .7675 .6448 .060(14)

loop_
_geom_angle_atom_site_label_1
_geom_angle_atom_site_label_2
_geom_angle_atom_site_label_3
_geom_angle
_geom_angle_publ_flag
H(1A) N(1A) N(2A) 117.7(2) no
H(1A) N(1A) C(9A) 117.7(2) no
N(2A) N(1A) C(9A) 124.6(3) no
N(1A) N(2A) C(3A) 117.9(3) no
N(2A) C(3A) H(3A) 117.5(2) no
H(3A) C(3A) C(4A) 117.5(2) no
N(2A) C(3A) C(4A) 125.1(4) no
C(3A) C(4A) O(4A) 120.4(3) no
C(3A) C(4A) C(10A) 114.7(3) no
O(4A) C(4A) C(10A) 124.9(3) no
H(5A) C(5A) C(6A) 120.4(2) no
H(5A) C(5A) C(10A) 120.4(2) no
C(6A) C(5A) C(10A) 119.2(3) no
C(5A) C(6A) Cl(6A) 119.9(3) no
C(5A) C(6A) C(7A) 121.7(3) no
Cl(6A) C(6A) C(7A) 118.3(3) no
C(6A) C(7A) H(7A) 120.2(2) no
C(6A) C(7A) C(8A) 119.7(4) no
H(7A) C(7A) C(8A) 120.2(2) no
C(7A) C(8A) H(8A) 120.2(2) no
C(7A) C(8A) C(9A) 119.6(3) no
H(8A) C(8A) C(9A) 120.2(2) no
N(1A) C(9A) C(8A) 120.0(3) no
N(1A) C(9A) C(10A) 118.9(3) no
C(8A) C(9A) C(10A) 121.1(3) no
C(4A) C(10A) C(5A) 122.5(3) no
C(4A) C(10A) C(9A) 118.8(3) no
C(5A) C(10A) C(9A) 118.8(3) no
H(1B) N(1B) N(2B) 117.7(2) no
H(1B) N(1B) C(9B) 117.7(2) no
N(2B) N(1B) C(9B) 124.7(3) no
N(1B) N(2B) C(3B) 117.9(3) no
N(2B) C(3B) H(3B) 117.5(2) no
N(2B) C(3B) C(4B) 124.9(4) no
H(3B) C(3B) C(4B) 117.5(2) no
C(3B) C(4B) O(4B) 121.0(4) no
C(3B) C(4B) C(10B) 114.7(3) no
O(4B) C(4B) C(10B) 124.3(3) no
H(5B) C(5B) C(6B) 120.1(2) no
H(5B) C(5B) C(10B) 120.1(2) no
C(6B) C(5B) C(10B) 119.8(3) no
C(5B) C(6B) Cl(6B) 119.6(3) no
C(5B) C(6B) C(7B) 121.9(4) no
Cl(6B) C(6B) C(7B) 118.5(3) no
C(6B) C(7B) H(7B) 120.3(2) no
C(6B) C(7B) C(8B) 119.5(4) no
H(7B) C(7B) C(8B) 120.3(2) no
C(7B) C(8B) H(8B) 120.3(2) no
C(7B) C(8B) C(9B) 119.4(3) no
H(8B) C(8B) C(9B) 120.3(2) no
N(1B) C(9B) C(8B) 119.9(3) no
N(1B) C(9B) C(10B) 118.9(4) no
C(8B) C(9B) C(10B) 121.1(3) no
C(4B) C(10B) C(5B) 122.9(3) no
C(4B) C(10B) C(9B) 118.8(3) no
C(5B) C(10B) C(9B) 118.8(3) no

loop_
_geom_bond_atom_site_label_1
_geom_bond_atom_site_label_2
_geom_bond_site_symmetry_1
_geom_bond_site_symmetry_2
_geom_bond_distance
_geom_bond_publ_flag
N(1A) N(2A) . . 1.323(5) no
N(1A) C(9A) . . 1.370(5) no
N(2A) N(1A) . . 1.323(5) no
N(2A) C(3A) . . 1.305(5) no
C(3A) N(2A) . . 1.305(5) no
C(3A) H(3A) . . 0.960 no
C(3A) C(4A) . . 1.445(5) no
C(4A) C(3A) . . 1.445(5) no
C(4A) O(4A) . . 1.244(4) no
C(4A) C(10A) . . 1.435 no
C(5A) H(5A) . . 0.960 no
C(5A) C(6A) . . 1.363(5) no
C(5A) C(10A) . . 1.413(5) no
C(6A) C(5A) . . 1.363(5) no
C(6A) Cl(6A) . . 1.727(4) no
C(6A) C(7A) . . 1.406(5) no
C(7A) C(6A) . . 1.406(5) no
C(7A) H(7A) . . 0.960 no
C(7A) C(8A) . . 1.366(5) no
C(8A) C(7A) . . 1.366(5) no
C(8A) H(8A) . . 0.960 no
C(8A) C(9A) . . 1.393(5) no
C(9A) N(1A) . . 1.370(5) no
C(9A) C(8A) . . 1.393(5) no
C(9A) C(10A) . . 1.401(5) no
C(10A) C(4A) . . 1.435(5) no
C(10A) C(5A) . . 1.413(5) no
C(10A) C(9A) . . 1.401(5) no
N(1B) H(1B) . . 0.960 no
N(1B) N(2B) . . 1.319(5) no
N(1B) C(9B) . . 1.364(5) no
N(2B) N(1B) . . 1.319(5) no
N(2B) C(3B) . . 1.313(5) no
C(3B) N(2B) . . 1.313(5) no
C(3B) H(3B) . . 0.960 no
C(3B) C(4B) . . 1.435(5) no
C(4B) C(3B) . . 1.435(5) no
C(4B) O(4B) . . 1.246(5) no
C(4B) C(10B) . . 1.433(6) no
C(5B) H(5B) . . 0.960 no
C(5B) C(6B) . . 1.346(6) no
C(5B) C(10B) . . 1.410(5) no
C(6B) C(5B) . . 1.346(6) no
C(6B) Cl(6B) . . 1.740(4) no
C(6B) C(7B) . . 1.410(6) no
C(7B) C(6B) . . 1.410(6) no
C(7B) H(7B) . . 0.960 no
C(7B) C(8B) . . 1.366(6) no
C(8B) C(7B) . . 1.366(6) no
C(8B) H(8B) . . 0.960 no
C(8B) C(9B) . . 1.396(6) no
C(9B) N(1B) . . 1.364(5) no
C(9B) C(8B) . . 1.396(6) no
C(9B) C(10B) . . 1.402(5) no
C(10B) C(4B) . . 1.433(6) no
C(10B) C(5B) . . 1.410(5) no
C(10B) C(9B) . . 1.402(5) no
